data_7210002
loop_
_publ_author_name
'Khavasi, Hamid Reza'
'Tehrani, Alireza Azhdari'

_publ_section_title
;
 Halogen bonding synthon crossover in conformational polymorphism
;
_journal_issue 29
_journal_name_full CrystEngComm
_journal_page_first 5813
_journal_paper_doi 10.1039/c3ce40600h
_journal_volume 15
_journal_year 2013
_chemical_formula_sum 'C11 H8 Br N3 O'
_chemical_formula_weight 278.11
_chemical_name_systematic
;
?
;
_space_group_IT_number 14
_symmetry_space_group_name_Hall '-P 2ybc'
_symmetry_space_group_name_H-M 'P 1 21/c 1'
_atom_sites_solution_hydrogens geom
_atom_sites_solution_primary direct
_atom_sites_solution_secondary difmap
_audit_creation_method SHELXL-97
_cell_angle_alpha 90.00
_cell_angle_beta 92.724(13)
_cell_angle_gamma 90.00
_cell_formula_units_Z 4
_cell_length_a 3.8163(6)
_cell_length_b 22.850(3)
_cell_length_c 11.918(2)
_cell_measurement_temperature 293(2)
_cell_volume 1038.1(3)
_computing_structure_refinement 'SHELXL-97 (Sheldrick, 1997)'
_computing_structure_solution 'SHELXS-97 (Sheldrick, 1990)'
_diffrn_ambient_temperature 293(2)
_diffrn_measured_fraction_theta_full 0.990
_diffrn_measured_fraction_theta_max 0.990
_diffrn_radiation_monochromator graphite
_diffrn_radiation_source 'fine-focus sealed tube'
_diffrn_radiation_type MoK\a
_diffrn_radiation_wavelength 0.71073
_diffrn_reflns_av_R_equivalents 0.1286
_diffrn_reflns_av_sigmaI/netI 0.0669
_diffrn_reflns_limit_h_max 5
_diffrn_reflns_limit_h_min -5
_diffrn_reflns_limit_k_max 31
_diffrn_reflns_limit_k_min -26
_diffrn_reflns_limit_l_max 16
_diffrn_reflns_limit_l_min -16
_diffrn_reflns_number 11155
_diffrn_reflns_theta_full 29.18
_diffrn_reflns_theta_max 29.18
_diffrn_reflns_theta_min 2.47
_exptl_absorpt_coefficient_mu 0.969
_exptl_crystal_density_diffrn 0.197
_exptl_crystal_density_method 'not measured'
_exptl_crystal_F_000 57
_refine_diff_density_max 1.111
_refine_diff_density_min -1.397
_refine_diff_density_rms 0.157
_refine_ls_extinction_method none
_refine_ls_goodness_of_fit_ref 1.090
_refine_ls_hydrogen_treatment mixed
_refine_ls_matrix_type full
_refine_ls_number_parameters 177
_refine_ls_number_reflns 2785
_refine_ls_number_restraints 0
_refine_ls_restrained_S_all 1.090
_refine_ls_R_factor_all 0.0558
_refine_ls_R_factor_gt 0.0486
_refine_ls_shift/su_max 0.369
_refine_ls_shift/su_mean 0.039
_refine_ls_structure_factor_coef Fsqd
_refine_ls_weighting_details 'calc w=1/[\s^2^(Fo^2^)+(0.0591P)^2^+1.4734P] where P=(Fo^2^+2Fc^2^)/3'
_refine_ls_weighting_scheme calc
_refine_ls_wR_factor_gt 0.1216
_refine_ls_wR_factor_ref 0.1265
_reflns_number_gt 2468
_reflns_number_total 2785
_reflns_threshold_expression >2sigma(I)
_cod_data_source_file c3ce40600h.txt
_cod_data_source_block e:\measurement\c63\khc63-85k
_cod_depositor_comments
;

2018-02-22
Z value and formula changed from original absurd values
                 miguel
;
_cod_original_formula_sum 'C H Br N O'
_cod_original_formula_weight 122.94
_cod_original_formula_units_Z 1
_cod_database_code 7210002

loop_
_symmetry_equiv_pos_as_xyz
'x, y, z'
'-x, y+1/2, -z+1/2'
'-x, -y, -z'
'x, -y-1/2, z-1/2'

loop_
_atom_site_label
_atom_site_type_symbol
_atom_site_fract_x
_atom_site_fract_y
_atom_site_fract_z
_atom_site_U_iso_or_equiv
_atom_site_adp_type
_atom_site_occupancy
_atom_site_symmetry_multiplicity
_atom_site_calc_flag
Br1 Br 0.24764(8) 0.396101(13) 0.09411(3) 0.01926(13) Uani 1 1 d
N2 N 0.3931(8) 0.82579(13) 0.1213(2) 0.0243(6) Uani 1 1 d
O1 O 0.0296(7) 0.68411(11) 0.3044(2) 0.0236(5) Uani 1 1 d
N1 N 0.4691(8) 0.70941(12) 0.0509(2) 0.0198(5) Uani 1 1 d
C8 C 0.1283(8) 0.46169(14) 0.1836(3) 0.0176(6) Uani 1 1 d
C2 C 0.5368(10) 0.81201(15) 0.0240(3) 0.0242(7) Uani 1 1 d
H5 H 0.622(11) 0.846(2) -0.022(3) 0.028(11) Uiso 1 1 d
C5 C 0.1786(8) 0.67422(14) 0.2171(3) 0.0188(6) Uani 1 1 d
C4 C 0.3216(8) 0.72293(14) 0.1478(3) 0.0182(6) Uani 1 1 d
C7 C 0.2087(9) 0.51711(14) 0.1462(3) 0.0176(6) Uani 1 1 d
H2 H 0.333(12) 0.525(2) 0.077(3) 0.023(10) Uiso 1 1 d
N3 N 0.2325(8) 0.62047(13) 0.1726(2) 0.0192(5) Uani 1 1 d
H4 H 0.343(15) 0.621(3) 0.118(5) 0.046(15) Uiso 1 1 d
C6 C 0.1362(9) 0.56542(13) 0.2135(3) 0.0181(6) Uani 1 1 d
C3 C 0.2839(9) 0.78102(15) 0.1832(3) 0.0218(7) Uani 1 1 d
H8 H 0.198(13) 0.790(2) 0.256(4) 0.038(13) Uiso 1 1 d
C9 C -0.0313(9) 0.45226(15) 0.2851(3) 0.0200(6) Uani 1 1 d
H1 H -0.094(11) 0.4113(19) 0.311(3) 0.014(9) Uiso 1 1 d
C10 C -0.1052(9) 0.50068(15) 0.3491(3) 0.0199(6) Uani 1 1 d
H3 H -0.233(10) 0.495(2) 0.423(3) 0.022(11) Uiso 1 1 d
C1 C 0.5760(9) 0.75436(14) -0.0096(3) 0.0215(6) Uani 1 1 d
H7 H 0.690(13) 0.746(2) -0.075(4) 0.032(12) Uiso 1 1 d
C11 C -0.0209(9) 0.55681(15) 0.3163(3) 0.0192(6) Uani 1 1 d
H6 H -0.067(14) 0.588(2) 0.357(4) 0.039(14) Uiso 1 1 d

loop_
_atom_site_aniso_label
_atom_site_aniso_U_11
_atom_site_aniso_U_22
_atom_site_aniso_U_33
_atom_site_aniso_U_23
_atom_site_aniso_U_13
_atom_site_aniso_U_12
Br1 0.0237(2) 0.01230(19) 0.02198(19) -0.00119(11) 0.00388(13) -0.00002(10)
N2 0.0333(16) 0.0135(13) 0.0264(14) -0.0003(11) 0.0044(12) 0.0014(11)
O1 0.0327(13) 0.0161(11) 0.0229(11) -0.0023(9) 0.0106(9) 0.0004(9)
N1 0.0253(14) 0.0147(12) 0.0195(12) 0.0011(10) 0.0023(10) -0.0010(10)
C8 0.0218(15) 0.0126(14) 0.0184(13) 0.0005(11) 0.0016(11) 0.0018(11)
C2 0.0287(17) 0.0160(15) 0.0281(16) 0.0027(13) 0.0035(13) -0.0026(13)
C5 0.0209(15) 0.0148(14) 0.0206(14) 0.0001(12) 0.0004(11) -0.0004(11)
C4 0.0204(15) 0.0144(14) 0.0201(14) -0.0006(12) 0.0030(11) 0.0022(11)
C7 0.0214(15) 0.0120(14) 0.0195(14) -0.0004(12) 0.0030(11) 0.0003(11)
N3 0.0262(14) 0.0123(12) 0.0197(12) -0.0005(11) 0.0074(11) -0.0006(10)
C6 0.0237(15) 0.0104(14) 0.0204(14) -0.0007(12) 0.0015(11) 0.0005(11)
C3 0.0263(17) 0.0150(15) 0.0244(15) -0.0008(13) 0.0029(13) 0.0032(12)
C9 0.0247(16) 0.0151(14) 0.0200(14) 0.0025(12) 0.0002(12) -0.0019(12)
C10 0.0210(15) 0.0195(15) 0.0195(14) 0.0007(12) 0.0042(11) -0.0009(12)
C1 0.0275(17) 0.0144(15) 0.0231(15) 0.0005(13) 0.0065(13) 0.0018(12)
C11 0.0229(16) 0.0172(15) 0.0178(13) -0.0029(12) 0.0026(11) 0.0008(12)

loop_
_atom_type_symbol
_atom_type_description
_atom_type_scat_dispersion_real
_atom_type_scat_dispersion_imag
_atom_type_scat_source
C C 0.0033 0.0016 'International Tables Vol C Tables 4.2.6.8 and 6.1.1.4'
H H 0.0000 0.0000 'International Tables Vol C Tables 4.2.6.8 and 6.1.1.4'
N N 0.0061 0.0033 'International Tables Vol C Tables 4.2.6.8 and 6.1.1.4'
O O 0.0106 0.0060 'International Tables Vol C Tables 4.2.6.8 and 6.1.1.4'
Br Br -0.2901 2.4595 'International Tables Vol C Tables 4.2.6.8 and 6.1.1.4'

loop_
_geom_angle_atom_site_label_1
_geom_angle_atom_site_label_2
_geom_angle_atom_site_label_3
_geom_angle
C3 N2 C2 116.5(3)
C1 N1 C4 116.1(3)
C7 C8 C9 122.2(3)
C7 C8 Br1 118.5(2)
C9 C8 Br1 119.2(2)
N2 C2 C1 121.7(3)
O1 C5 N3 125.6(3)
O1 C5 C4 121.5(3)
N3 C5 C4 112.9(3)
N1 C4 C3 121.9(3)
N1 C4 C5 118.7(3)
C3 C4 C5 119.3(3)
C8 C7 C6 119.0(3)
C5 N3 C6 128.9(3)
C7 C6 C11 119.6(3)
C7 C6 N3 116.5(3)
C11 C6 N3 123.9(3)
N2 C3 C4 121.2(3)
C10 C9 C8 117.6(3)
C9 C10 C11 122.0(3)
N1 C1 C2 122.4(3)
C10 C11 C6 119.4(3)

loop_
_geom_bond_atom_site_label_1
_geom_bond_atom_site_label_2
_geom_bond_distance
Br1 C8 1.907(3)
N2 C3 1.339(5)
N2 C2 1.344(4)
O1 C5 1.230(4)
N1 C1 1.330(4)
N1 C4 1.344(4)
C8 C7 1.382(4)
C8 C9 1.397(4)
C2 C1 1.387(5)
C5 N3 1.357(4)
C5 C4 1.504(4)
C4 C3 1.402(5)
C7 C6 1.400(4)
N3 C6 1.404(4)
C6 C11 1.404(4)
C9 C10 1.381(5)
C10 C11 1.383(5)

loop_
_geom_torsion_atom_site_label_1
_geom_torsion_atom_site_label_2
_geom_torsion_atom_site_label_3
_geom_torsion_atom_site_label_4
_geom_torsion
C3 N2 C2 C1 -1.2(5)
C1 N1 C4 C3 -0.3(5)
C1 N1 C4 C5 176.9(3)
O1 C5 C4 N1 -177.4(3)
N3 C5 C4 N1 2.5(4)
O1 C5 C4 C3 -0.1(5)
N3 C5 C4 C3 179.7(3)
C9 C8 C7 C6 1.7(5)
Br1 C8 C7 C6 -177.3(2)
O1 C5 N3 C6 -0.1(6)
C4 C5 N3 C6 -180.0(3)
C8 C7 C6 C11 -1.0(5)
C8 C7 C6 N3 178.3(3)
C5 N3 C6 C7 176.5(3)
C5 N3 C6 C11 -4.3(6)
C2 N2 C3 C4 0.5(5)
N1 C4 C3 N2 0.2(5)
C5 C4 C3 N2 -176.9(3)
C7 C8 C9 C10 -0.7(5)
Br1 C8 C9 C10 178.3(2)
C8 C9 C10 C11 -1.1(5)
C4 N1 C1 C2 -0.4(5)
N2 C2 C1 N1 1.2(6)
C9 C10 C11 C6 1.7(5)
C7 C6 C11 C10 -0.7(5)
N3 C6 C11 C10 -179.9(3)
